data_7106135
loop_
_publ_author_name
'Man-Sheng Chen'
'Min Chen'
'Satoshi Takamizawa'
'Taka-aki Okamura'
'Jian Fan'
'Wei-Yin Sun'

_publ_section_title
;
 Single-crystal-to-single-crystal transformations and selective adsorption
 of porous copper(II) frameworks
;
_journal_name_full Chem.Commun.
_journal_page_first 3787
_journal_paper_doi 10.1039/c0cc04689b
_journal_volume 47
_journal_year 2011
_chemical_formula_sum 'C15 H12 Cu N2 O6'
_chemical_formula_weight 379.82
_chemical_name_systematic
;
?
;
_space_group_IT_number 14
_symmetry_cell_setting monoclinic
_symmetry_space_group_name_Hall '-P 2ybc'
_symmetry_space_group_name_H-M 'P 1 21/c 1'
_atom_sites_solution_hydrogens geom
_atom_sites_solution_primary direct
_atom_sites_solution_secondary difmap
_audit_creation_method SHELXL-97
_cell_angle_alpha 90.00
_cell_angle_beta 104.408(5)
_cell_angle_gamma 90.00
_cell_formula_units_Z 4
_cell_length_a 8.4283(11)
_cell_length_b 10.2553(13)
_cell_length_c 17.8159(18)
_cell_measurement_reflns_used 4504
_cell_measurement_temperature 293(2)
_cell_measurement_theta_max 28.28
_cell_measurement_theta_min 2.31
_cell_volume 1491.5(3)
_computing_cell_refinement 'Bruker SMART'
_computing_data_collection 'Bruker SMART'
_computing_data_reduction 'Bruker SAINT'
_computing_molecular_graphics 'Bruker SHELXTL'
_computing_publication_material 'Bruker SHELXTL'
_computing_structure_refinement 'SHELXL-97 (Sheldrick, 1997)'
_computing_structure_solution 'SHELXS-97 (Sheldrick, 1990)'
_diffrn_ambient_temperature 293(2)
_diffrn_measured_fraction_theta_full 0.996
_diffrn_measured_fraction_theta_max 0.996
_diffrn_measurement_device_type 'Bruker Smart Apex CCD'
_diffrn_measurement_method 'phi and omega scans'
_diffrn_radiation_monochromator graphite
_diffrn_radiation_source 'fine-focus sealed tube'
_diffrn_radiation_type MoK\a
_diffrn_radiation_wavelength 0.71073
_diffrn_reflns_av_R_equivalents 0.0491
_diffrn_reflns_av_sigmaI/netI 0.0466
_diffrn_reflns_limit_h_max 9
_diffrn_reflns_limit_h_min -10
_diffrn_reflns_limit_k_max 10
_diffrn_reflns_limit_k_min -12
_diffrn_reflns_limit_l_max 20
_diffrn_reflns_limit_l_min -21
_diffrn_reflns_number 7172
_diffrn_reflns_theta_full 25.25
_diffrn_reflns_theta_max 25.25
_diffrn_reflns_theta_min 2.31
_exptl_absorpt_coefficient_mu 1.500
_exptl_absorpt_correction_T_max 0.8405
_exptl_absorpt_correction_T_min 0.7953
_exptl_absorpt_correction_type multi-scan
_exptl_absorpt_process_details Sadabs
_exptl_crystal_colour blue
_exptl_crystal_density_diffrn 1.691
_exptl_crystal_density_method 'not measured'
_exptl_crystal_description block
_exptl_crystal_F_000 772
_exptl_crystal_size_max 0.16
_exptl_crystal_size_mid 0.14
_exptl_crystal_size_min 0.12
_refine_diff_density_max 1.773
_refine_diff_density_min -1.468
_refine_diff_density_rms 0.220
_refine_ls_extinction_method none
_refine_ls_goodness_of_fit_ref 1.336
_refine_ls_hydrogen_treatment constr
_refine_ls_matrix_type full
_refine_ls_number_parameters 216
_refine_ls_number_reflns 2694
_refine_ls_number_restraints 106
_refine_ls_restrained_S_all 1.314
_refine_ls_R_factor_all 0.1321
_refine_ls_R_factor_gt 0.1262
_refine_ls_shift/su_max 0.000
_refine_ls_shift/su_mean 0.000
_refine_ls_structure_factor_coef Fsqd
_refine_ls_weighting_details 'calc w=1/[\s^2^(Fo^2^)+(0.0631P)^2^+39.8085P] where P=(Fo^2^+2Fc^2^)/3'
_refine_ls_weighting_scheme calc
_refine_ls_wR_factor_gt 0.2813
_refine_ls_wR_factor_ref 0.2841
_reflns_number_gt 2486
_reflns_number_total 2694
_reflns_threshold_expression >2sigma(I)
_cod_data_source_file c0cc04689b.txt
_cod_data_source_block 1d
_cod_original_sg_symbol_H-M 'P 21/c'
_cod_database_code 7106135

loop_
_symmetry_equiv_pos_as_xyz
'x, y, z'
'-x, y+1/2, -z+1/2'
'-x, -y, -z'
'x, -y-1/2, z-1/2'

loop_
_atom_site_label
_atom_site_type_symbol
_atom_site_fract_x
_atom_site_fract_y
_atom_site_fract_z
_atom_site_U_iso_or_equiv
_atom_site_adp_type
_atom_site_occupancy
_atom_site_symmetry_multiplicity
_atom_site_calc_flag
_atom_site_refinement_flags
_atom_site_disorder_assembly
_atom_site_disorder_group
Cu1 Cu 0.60603(16) -0.05776(12) -0.56792(7) 0.0149(4) Uani 1 1 d . . .
O1 O 0.4747(9) -0.2150(7) -0.5557(4) 0.0181(13) Uani 1 1 d U . .
O2 O 0.6209(10) -0.1087(7) -0.4585(4) 0.0210(13) Uani 1 1 d U . .
O3 O 0.6936(10) -0.2994(8) -0.1874(4) 0.0285(19) Uani 1 1 d . . .
O4 O 0.5307(10) -0.4637(7) -0.1764(4) 0.0196(17) Uani 1 1 d . . .
O5 O 0.1273(11) -0.5415(9) -0.5621(5) 0.039(2) Uani 1 1 d . . .
N1 N 0.2342(11) -0.6013(9) -0.4376(5) 0.0165(13) Uani 1 1 d U . .
H1A H 0.2326 -0.6617 -0.4044 0.020 Uiso 1 1 calc R . .
N2 N -0.2176(11) -0.9268(8) -0.5489(5) 0.0174(14) Uani 1 1 d U . .
C1 C 0.5311(13) -0.2063(10) -0.4836(6) 0.0172(12) Uani 1 1 d U . .
C2 C 0.4917(13) -0.3059(10) -0.4303(6) 0.0146(12) Uani 1 1 d U . .
C3 C 0.5620(13) -0.2971(10) -0.3508(6) 0.0152(12) Uani 1 1 d U . .
H3A H 0.6358 -0.2309 -0.3308 0.018 Uiso 1 1 calc R . .
C4 C 0.5193(13) -0.3893(10) -0.3024(6) 0.0155(12) Uani 1 1 d U . .
C5 C 0.4118(13) -0.4882(10) -0.3331(6) 0.0156(13) Uani 1 1 d U . .
H5A H 0.3849 -0.5502 -0.3002 0.019 Uiso 1 1 calc R . .
C6 C 0.3430(13) -0.4967(10) -0.4122(6) 0.0159(13) Uani 1 1 d U . .
C7 C 0.3855(12) -0.4060(10) -0.4615(6) 0.014(2) Uani 1 1 d . . .
H7A H 0.3433 -0.4123 -0.5148 0.016 Uiso 1 1 calc R . .
C8 C 0.5897(13) -0.3806(10) -0.2166(6) 0.0155(15) Uani 1 1 d U . .
C9 C 0.1324(13) -0.6166(10) -0.5086(6) 0.0162(14) Uani 1 1 d U . .
C10 C 0.0178(13) -0.7321(10) -0.5191(6) 0.0149(16) Uani 1 1 d U . .
C11 C -0.0579(14) -0.7687(12) -0.5949(6) 0.026(3) Uani 1 1 d . . .
H11A H -0.0309 -0.7276 -0.6365 0.031 Uiso 1 1 calc R . .
C12 C -0.1736(13) -0.8668(10) -0.6074(6) 0.0188(16) Uani 1 1 d U . .
H12A H -0.2226 -0.8921 -0.6580 0.023 Uiso 1 1 calc R . .
C13 C -0.0259(13) -0.7957(10) -0.4597(6) 0.019(2) Uani 1 1 d . . .
H13A H 0.0228 -0.7734 -0.4085 0.022 Uiso 1 1 calc R . .
C14 C -0.1417(13) -0.8925(10) -0.4758(6) 0.0175(16) Uani 1 1 d U . .
H14A H -0.1688 -0.9359 -0.4349 0.021 Uiso 1 1 calc R . .
O6 O -0.160(4) 0.377(3) -0.7949(18) 0.086(10) Uiso 0.50(3) 1 d PD A 1
C15 C -0.214(6) 0.245(3) -0.792(3) 0.098(16) Uiso 0.50(3) 1 d PD A 1
O6A O 0.009(5) 0.049(4) -0.786(2) 0.127(15) Uiso 0.50(3) 1 d PD A 2
C15A C -0.144(5) 0.112(5) -0.792(3) 0.098(16) Uiso 0.50(3) 1 d PD A 2

loop_
_atom_site_aniso_label
_atom_site_aniso_U_11
_atom_site_aniso_U_22
_atom_site_aniso_U_33
_atom_site_aniso_U_23
_atom_site_aniso_U_13
_atom_site_aniso_U_12
Cu1 0.0236(7) 0.0131(7) 0.0072(6) -0.0001(5) 0.0025(5) -0.0106(5)
O1 0.026(3) 0.015(3) 0.012(2) 0.001(2) 0.004(2) -0.011(2)
O2 0.031(3) 0.019(3) 0.012(2) 0.000(2) 0.002(2) -0.011(2)
O3 0.036(5) 0.033(5) 0.012(4) -0.004(3) -0.002(3) -0.008(4)
O4 0.035(4) 0.017(4) 0.004(3) -0.003(3) 0.000(3) 0.000(3)
O5 0.043(5) 0.045(6) 0.018(4) 0.011(4) -0.013(4) -0.027(5)
N1 0.021(3) 0.014(3) 0.015(2) 0.002(2) 0.003(2) -0.005(2)
N2 0.022(3) 0.011(3) 0.017(3) 0.001(2) 0.002(3) -0.009(3)
C1 0.025(3) 0.016(2) 0.011(2) -0.0020(19) 0.005(2) -0.006(2)
C2 0.021(3) 0.013(3) 0.011(2) -0.002(2) 0.007(2) -0.003(2)
C3 0.022(3) 0.013(3) 0.012(2) -0.002(2) 0.005(2) -0.003(2)
C4 0.022(3) 0.013(2) 0.012(2) -0.0001(19) 0.004(2) -0.001(2)
C5 0.021(3) 0.014(3) 0.012(2) 0.002(2) 0.004(2) -0.003(2)
C6 0.021(3) 0.014(3) 0.013(2) 0.001(2) 0.004(2) -0.004(2)
C7 0.021(5) 0.010(5) 0.008(4) -0.001(4) 0.000(4) -0.004(4)
C8 0.023(3) 0.013(3) 0.011(2) -0.001(2) 0.004(3) 0.001(3)
C9 0.020(3) 0.013(3) 0.015(3) 0.001(2) 0.004(2) -0.004(2)
C10 0.019(3) 0.012(3) 0.015(3) 0.000(3) 0.005(3) -0.003(3)
C11 0.030(7) 0.035(7) 0.010(5) 0.000(5) 0.002(5) -0.009(5)
C12 0.024(4) 0.014(4) 0.017(3) 0.002(3) 0.002(3) -0.011(3)
C13 0.022(6) 0.018(6) 0.013(5) -0.004(4) -0.001(4) -0.001(4)
C14 0.023(4) 0.012(3) 0.016(3) 0.000(3) 0.002(3) -0.007(3)

loop_
_atom_type_symbol
_atom_type_description
_atom_type_scat_dispersion_real
_atom_type_scat_dispersion_imag
_atom_type_scat_source
C C 0.0033 0.0016 'International Tables Vol C Tables 4.2.6.8 and 6.1.1.4'
H H 0.0000 0.0000 'International Tables Vol C Tables 4.2.6.8 and 6.1.1.4'
Cu Cu 0.3201 1.2651 'International Tables Vol C Tables 4.2.6.8 and 6.1.1.4'
N N 0.0061 0.0033 'International Tables Vol C Tables 4.2.6.8 and 6.1.1.4'
O O 0.0106 0.0060 'International Tables Vol C Tables 4.2.6.8 and 6.1.1.4'

loop_
_geom_angle_atom_site_label_1
_geom_angle_atom_site_label_2
_geom_angle_atom_site_label_3
_geom_angle
_geom_angle_site_symmetry_1
_geom_angle_site_symmetry_3
_geom_angle_publ_flag
O4 Cu1 N2 98.3(3) 4 1_665 ?
O4 Cu1 O2 162.6(3) 4 . ?
N2 Cu1 O2 98.6(3) 1_665 . ?
O4 Cu1 O1 98.7(3) 4 . ?
N2 Cu1 O1 161.2(3) 1_665 . ?
O2 Cu1 O1 65.4(3) . . ?
O4 Cu1 C1 131.1(3) 4 . ?
N2 Cu1 C1 130.4(4) 1_665 . ?
O2 Cu1 C1 32.9(3) . . ?
O1 Cu1 C1 32.6(3) . . ?
O4 Cu1 O2 91.9(3) 4 3_654 ?
N2 Cu1 O2 94.4(3) 1_665 3_654 ?
O2 Cu1 O2 82.5(3) . 3_654 ?
O1 Cu1 O2 93.2(3) . 3_654 ?
C1 Cu1 O2 89.1(3) . 3_654 ?
O4 Cu1 C8 25.9(3) 4 4 ?
N2 Cu1 C8 100.4(3) 1_665 4 ?
O2 Cu1 C8 151.2(3) . 4 ?
O1 Cu1 C8 91.3(3) . 4 ?
C1 Cu1 C8 121.6(3) . 4 ?
O2 Cu1 C8 117.2(3) 3_654 4 ?
C1 O1 Cu1 88.6(6) . . ?
C1 O2 Cu1 88.6(6) . . ?
C1 O2 Cu1 100.0(7) . 3_654 ?
Cu1 O2 Cu1 97.5(3) . 3_654 ?
C8 O4 Cu1 114.4(6) . 4_556 ?
C9 N1 C6 126.9(9) . . ?
C9 N1 H1A 116.6 . . ?
C6 N1 H1A 116.6 . . ?
C12 N2 C14 118.4(9) . . ?
C12 N2 Cu1 121.5(7) . 1_445 ?
C14 N2 Cu1 120.1(7) . 1_445 ?
O1 C1 O2 117.2(9) . . ?
O1 C1 C2 121.1(9) . . ?
O2 C1 C2 121.6(9) . . ?
O1 C1 Cu1 58.8(5) . . ?
O2 C1 Cu1 58.5(5) . . ?
C2 C1 Cu1 176.6(8) . . ?
C7 C2 C3 121.6(9) . . ?
C7 C2 C1 118.5(9) . . ?
C3 C2 C1 119.9(9) . . ?
C4 C3 C2 118.5(10) . . ?
C4 C3 H3A 120.7 . . ?
C2 C3 H3A 120.7 . . ?
C5 C4 C3 120.1(9) . . ?
C5 C4 C8 120.2(9) . . ?
C3 C4 C8 119.7(9) . . ?
C4 C5 C6 121.1(10) . . ?
C4 C5 H5A 119.5 . . ?
C6 C5 H5A 119.5 . . ?
C7 C6 C5 119.5(10) . . ?
C7 C6 N1 123.8(9) . . ?
C5 C6 N1 116.6(9) . . ?
C2 C7 C6 119.1(9) . . ?
C2 C7 H7A 120.4 . . ?
C6 C7 H7A 120.4 . . ?
O3 C8 O4 123.1(9) . . ?
O3 C8 C4 122.2(9) . . ?
O4 C8 C4 114.7(9) . . ?
O3 C8 Cu1 83.4(6) . 4_556 ?
O4 C8 Cu1 39.7(4) . 4_556 ?
C4 C8 Cu1 154.1(7) . 4_556 ?
O5 C9 N1 123.4(10) . . ?
O5 C9 C10 120.2(9) . . ?
N1 C9 C10 116.4(9) . . ?
C13 C10 C11 118.3(10) . . ?
C13 C10 C9 124.4(9) . . ?
C11 C10 C9 117.1(9) . . ?
C12 C11 C10 119.2(10) . . ?
C12 C11 H11A 120.4 . . ?
C10 C11 H11A 120.4 . . ?
N2 C12 C11 122.1(10) . . ?
N2 C12 H12A 119.0 . . ?
C11 C12 H12A 119.0 . . ?
C10 C13 C14 119.8(10) . . ?
C10 C13 H13A 120.1 . . ?
C14 C13 H13A 120.1 . . ?
N2 C14 C13 122.3(10) . . ?
N2 C14 H14A 118.9 . . ?
C13 C14 H14A 118.9 . . ?

loop_
_geom_bond_atom_site_label_1
_geom_bond_atom_site_label_2
_geom_bond_distance
_geom_bond_site_symmetry_2
_geom_bond_publ_flag
Cu1 O4 1.890(7) 4 ?
Cu1 N2 1.969(8) 1_665 ?
Cu1 O2 1.992(7) . ?
Cu1 O1 1.998(7) . ?
Cu1 C1 2.334(10) . ?
Cu1 O2 2.692(8) 3_654 ?
Cu1 C8 2.693(10) 4 ?
O1 C1 1.257(13) . ?
O2 C1 1.268(13) . ?
O2 Cu1 2.692(8) 3_654 ?
O3 C8 1.226(13) . ?
O4 C8 1.291(13) . ?
O4 Cu1 1.890(7) 4_556 ?
O5 C9 1.217(13) . ?
N1 C9 1.349(13) . ?
N1 C6 1.411(14) . ?
N1 H1A 0.8600 . ?
N2 C12 1.340(13) . ?
N2 C14 1.347(13) . ?
N2 Cu1 1.969(8) 1_445 ?
C1 C2 1.488(14) . ?
C2 C7 1.384(14) . ?
C2 C3 1.395(14) . ?
C3 C4 1.386(14) . ?
C3 H3A 0.9300 . ?
C4 C5 1.380(15) . ?
C4 C8 1.498(14) . ?
C5 C6 1.387(14) . ?
C5 H5A 0.9300 . ?
C6 C7 1.386(15) . ?
C7 H7A 0.9300 . ?
C8 Cu1 2.693(10) 4_556 ?
C9 C10 1.510(14) . ?
C10 C13 1.371(15) . ?
C10 C11 1.394(15) . ?
C11 C12 1.380(16) . ?
C11 H11A 0.9300 . ?
C12 H12A 0.9300 . ?
C13 C14 1.371(15) . ?
C13 H13A 0.9300 . ?
C14 H14A 0.9300 . ?
O6 C15 1.432(10) . ?
O6A C15A 1.420(10) . ?

loop_
_geom_torsion_atom_site_label_1
_geom_torsion_atom_site_label_2
_geom_torsion_atom_site_label_3
_geom_torsion_atom_site_label_4
_geom_torsion
_geom_torsion_site_symmetry_1
_geom_torsion_site_symmetry_2
_geom_torsion_site_symmetry_3
_geom_torsion_site_symmetry_4
_geom_torsion_publ_flag
O4 Cu1 O1 C1 -175.6(6) 4 . . . ?
N2 Cu1 O1 C1 30.4(14) 1_665 . . . ?
O2 Cu1 O1 C1 -3.0(6) . . . . ?
O2 Cu1 O1 C1 -83.2(6) 3_654 . . . ?
C8 Cu1 O1 C1 159.5(7) 4 . . . ?
O4 Cu1 O2 C1 28.0(14) 4 . . . ?
N2 Cu1 O2 C1 -166.7(7) 1_665 . . . ?
O1 Cu1 O2 C1 2.9(6) . . . . ?
O2 Cu1 O2 C1 99.9(7) 3_654 . . . ?
C8 Cu1 O2 C1 -35.8(10) 4 . . . ?
O4 Cu1 O2 Cu1 -72.0(11) 4 . . 3_654 ?
N2 Cu1 O2 Cu1 93.3(3) 1_665 . . 3_654 ?
O1 Cu1 O2 Cu1 -97.0(3) . . . 3_654 ?
C1 Cu1 O2 Cu1 -99.9(7) . . . 3_654 ?
O2 Cu1 O2 Cu1 0.0 3_654 . . 3_654 ?
C8 Cu1 O2 Cu1 -135.8(6) 4 . . 3_654 ?
Cu1 O1 C1 O2 4.8(10) . . . . ?
Cu1 O1 C1 C2 -176.0(9) . . . . ?
Cu1 O2 C1 O1 -4.8(10) . . . . ?
Cu1 O2 C1 O1 92.6(10) 3_654 . . . ?
Cu1 O2 C1 C2 176.0(10) . . . . ?
Cu1 O2 C1 C2 -86.6(10) 3_654 . . . ?
Cu1 O2 C1 Cu1 97.4(3) 3_654 . . . ?
O4 Cu1 C1 O1 5.8(9) 4 . . . ?
N2 Cu1 C1 O1 -167.6(6) 1_665 . . . ?
O2 Cu1 C1 O1 175.0(10) . . . . ?
O2 Cu1 C1 O1 97.4(6) 3_654 . . . ?
C8 Cu1 C1 O1 -24.3(8) 4 . . . ?
O4 Cu1 C1 O2 -169.2(6) 4 . . . ?
N2 Cu1 C1 O2 17.3(9) 1_665 . . . ?
O1 Cu1 C1 O2 -175.0(10) . . . . ?
O2 Cu1 C1 O2 -77.6(6) 3_654 . . . ?
C8 Cu1 C1 O2 160.7(6) 4 . . . ?
O4 Cu1 C1 C2 96(13) 4 . . . ?
N2 Cu1 C1 C2 -77(13) 1_665 . . . ?
O2 Cu1 C1 C2 -94(13) . . . . ?
O1 Cu1 C1 C2 91(13) . . . . ?
O2 Cu1 C1 C2 -172(13) 3_654 . . . ?
C8 Cu1 C1 C2 66(13) 4 . . . ?
O1 C1 C2 C7 -2.7(16) . . . . ?
O2 C1 C2 C7 176.5(10) . . . . ?
Cu1 C1 C2 C7 -91(13) . . . . ?
O1 C1 C2 C3 177.1(10) . . . . ?
O2 C1 C2 C3 -3.7(16) . . . . ?
Cu1 C1 C2 C3 88(13) . . . . ?
C7 C2 C3 C4 -2.0(16) . . . . ?
C1 C2 C3 C4 178.2(10) . . . . ?
C2 C3 C4 C5 1.1(16) . . . . ?
C2 C3 C4 C8 -178.6(9) . . . . ?
C3 C4 C5 C6 -0.8(16) . . . . ?
C8 C4 C5 C6 178.9(10) . . . . ?
C4 C5 C6 C7 1.3(16) . . . . ?
C4 C5 C6 N1 -179.8(10) . . . . ?
C9 N1 C6 C7 -13.6(17) . . . . ?
C9 N1 C6 C5 167.6(10) . . . . ?
C3 C2 C7 C6 2.6(16) . . . . ?
C1 C2 C7 C6 -177.6(10) . . . . ?
C5 C6 C7 C2 -2.2(16) . . . . ?
N1 C6 C7 C2 179.0(10) . . . . ?
Cu1 O4 C8 O3 4.3(14) 4_556 . . . ?
Cu1 O4 C8 C4 -174.8(7) 4_556 . . . ?
C5 C4 C8 O3 175.2(10) . . . . ?
C3 C4 C8 O3 -5.1(16) . . . . ?
C5 C4 C8 O4 -5.8(15) . . . . ?
C3 C4 C8 O4 173.9(9) . . . . ?
C5 C4 C8 Cu1 -13(2) . . . 4_556 ?
C3 C4 C8 Cu1 166.2(12) . . . 4_556 ?
C6 N1 C9 O5 3.2(18) . . . . ?
C6 N1 C9 C10 -175.1(9) . . . . ?
O5 C9 C10 C13 -157.3(11) . . . . ?
N1 C9 C10 C13 21.0(16) . . . . ?
O5 C9 C10 C11 17.2(16) . . . . ?
N1 C9 C10 C11 -164.4(10) . . . . ?
C13 C10 C11 C12 0.1(17) . . . . ?
C9 C10 C11 C12 -174.8(10) . . . . ?
C14 N2 C12 C11 -2.3(17) . . . . ?
Cu1 N2 C12 C11 175.6(9) 1_445 . . . ?
C10 C11 C12 N2 1.1(18) . . . . ?
C11 C10 C13 C14 -0.1(16) . . . . ?
C9 C10 C13 C14 174.4(10) . . . . ?
C12 N2 C14 C13 2.3(16) . . . . ?
Cu1 N2 C14 C13 -175.6(8) 1_445 . . . ?
C10 C13 C14 N2 -1.1(17) . . . . ?
